data_1544333
loop_
_publ_author_name
'Park, C.-H.'
'Kim, T.-H.'
'Yonesaki, Y.'
'Kumada, N.'

_publ_section_title
;
 A re-investigation of the crystal structure and luminescence of
 BaCa2MgSi2O8:Eu2+
;
_journal_name_full 'Journal of Solid State Chemistry'
_journal_page_first 1566
_journal_page_last 1570
_journal_volume 184
_journal_year 2011
_chemical_formula_sum 'Ba Ca2 Mg O8 Si2'
_chemical_name_common BaCa2MgSi2O8
_chemical_name_mineral merwinite-like
_space_group_IT_number 147
_space_group_name_H-M_alt 'P -3'
_symmetry_space_group_name_Hall '-P 3'
_symmetry_space_group_name_H-M 'P -3'
_cell_angle_alpha 90
_cell_angle_beta 90
_cell_angle_gamma 120
_cell_formula_units_Z 1
_cell_length_a 5.42708(5)
_cell_length_b 5.42708(5)
_cell_length_c 6.79455(7)
_cell_volume 173.310(3)
_cod_data_source_file BaCa2MgSi2O8.cif
_cod_data_source_block BaCa2MgSi2O8
_cod_database_code 1544333

loop_
_space_group_symop_operation_xyz
'x, y, z'
'-x, -y, -z'
'-y, x-y, z'
'y, -x+y, -z'
'-x+y, -x, z'
'x-y, x, -z'

loop_
_atom_site_label
_atom_site_occupancy
_atom_site_fract_x
_atom_site_fract_y
_atom_site_fract_z
_atom_site_adp_type
_atom_site_B_iso_or_equiv
_atom_site_type_symbol
Ba 1.0 0.000000 0.000000 0.500000 Biso 0.280000 Ba
Ca 1.0 0.333333 0.666667 0.8402(2) Biso 0.660000 Ca
Mg 1.0 0.000000 0.000000 0.000000 Biso 0.350000 Mg
Si 1.0 0.333333 0.666667 0.2739(2) Biso 0.200000 Si
O1 1.0 0.333333 0.666667 0.5096(2) Biso 0.700000 O
O2 1.0 0.12215(16) -0.23168(14) 0.17652(14) Biso 0.700000 O
